data_7235981
loop_
_publ_author_name
'Mei, Qunbo'
'Weng, Jiena'
'Xu, Zhijie'
'Tong, Bihai'
'Hua, Qingfang'
'Shi, Yujie'
'Song, Juan'
'Huang, Wei'

_publ_section_title
;
 Novel phosphorescent iridium(iii) complexes containing 2-thienyl
 quinazoline ligands: synthesis, photophysical properties and theoretical
 calculations
;
_journal_issue 118
_journal_name_full 'RSC Advances'
_journal_page_first 97841
_journal_paper_doi 10.1039/C5RA17437F
_journal_volume 5
_journal_year 2015
_chemical_formula_sum 'C30 H18 Ir N5 O2 S2'
_chemical_formula_weight 736.81
_chemical_name_common Ir1
_space_group_IT_number 14
_space_group_name_Hall '-P 2yn'
_space_group_name_H-M_alt 'P 1 21/n 1'
_symmetry_cell_setting monoclinic
_symmetry_space_group_name_H-M 'P 1 21/n 1'
_atom_sites_solution_hydrogens geom
_atom_sites_solution_primary direct
_atom_sites_solution_secondary difmap
_audit_creation_method SHELXL-97
_audit_update_record
;
2015-11-12 deposited with the CCDC.
2015-11-17 downloaded from the CCDC.
;
_cell_angle_alpha 90.00
_cell_angle_beta 93.3850(10)
_cell_angle_gamma 90.00
_cell_formula_units_Z 4
_cell_length_a 11.3735(11)
_cell_length_b 12.2222(11)
_cell_length_c 21.987(2)
_cell_measurement_reflns_used 6117
_cell_measurement_temperature 296(2)
_cell_measurement_theta_max 27.15
_cell_measurement_theta_min 2.45
_cell_volume 3051.1(5)
_computing_structure_refinement 'SHELXL-97 (Sheldrick, 1997)'
_computing_structure_solution 'SHELXS-97 (Sheldrick, 1990)'
_diffrn_ambient_temperature 296(2)
_diffrn_measured_fraction_theta_full 1.000
_diffrn_measured_fraction_theta_max 1.000
_diffrn_measurement_device_type 'CCD area detector'
_diffrn_measurement_method 'phi and omega scans'
_diffrn_radiation_monochromator graphite
_diffrn_radiation_source 'fine-focus sealed tube'
_diffrn_radiation_type MoK\a
_diffrn_radiation_wavelength 0.71073
_diffrn_reflns_av_R_equivalents 0.0308
_diffrn_reflns_av_sigmaI/netI 0.0348
_diffrn_reflns_limit_h_max 11
_diffrn_reflns_limit_h_min -13
_diffrn_reflns_limit_k_max 14
_diffrn_reflns_limit_k_min -14
_diffrn_reflns_limit_l_max 20
_diffrn_reflns_limit_l_min -26
_diffrn_reflns_number 16314
_diffrn_reflns_theta_full 25.01
_diffrn_reflns_theta_max 25.01
_diffrn_reflns_theta_min 1.86
_exptl_absorpt_coefficient_mu 4.547
_exptl_absorpt_correction_T_max 0.4345
_exptl_absorpt_correction_T_min 0.3844
_exptl_absorpt_correction_type multi-scan
_exptl_absorpt_process_details sadabs
_exptl_crystal_colour red
_exptl_crystal_density_diffrn 1.604
_exptl_crystal_density_method 'not measured'
_exptl_crystal_description block
_exptl_crystal_F_000 1432
_exptl_crystal_preparation Luminescent
_exptl_crystal_recrystallization_method 'Re-crystallisation from solvent: '
_exptl_crystal_size_max 0.26
_exptl_crystal_size_mid 0.24
_exptl_crystal_size_min 0.22
_platon_squeeze_details
;
;
_refine_diff_density_max 0.811
_refine_diff_density_min -0.716
_refine_diff_density_rms 0.081
_refine_ls_extinction_method none
_refine_ls_goodness_of_fit_ref 1.017
_refine_ls_hydrogen_treatment mixed
_refine_ls_matrix_type full
_refine_ls_number_parameters 361
_refine_ls_number_reflns 5383
_refine_ls_number_restraints 0
_refine_ls_restrained_S_all 1.017
_refine_ls_R_factor_all 0.0399
_refine_ls_R_factor_gt 0.0260
_refine_ls_shift/su_max 0.001
_refine_ls_shift/su_mean 0.000
_refine_ls_structure_factor_coef Fsqd
_refine_ls_weighting_details 'calc w=1/[\s^2^(Fo^2^)+(0.0301P)^2^+0.0000P] where P=(Fo^2^+2Fc^2^)/3'
_refine_ls_weighting_scheme calc
_refine_ls_wR_factor_gt 0.0565
_refine_ls_wR_factor_ref 0.0595
_reflns_number_gt 4171
_reflns_number_total 5383
_reflns_threshold_expression >2sigma(I)
_cod_data_source_file c5ra17437f2.cif
_cod_data_source_block 20141128zzq8_0m
_cod_depositor_comments
;
The following automatic conversions were performed:

data item '_symmetry_cell_setting' value 'Monoclinic' was changed to
'monoclinic' in accordance with the
/home/saulius/struct/COD-crude-data/automatic-downloads/DataCite-retrospective/RSC/depositions/lib/dictionaries/cif_core.dic
dictionary named 'cif_core.dic' version 2.4.2 last updated on
2011-04-26.

Automatic conversion script
Id: cif_fix_values 6909 2019-04-08 15:41:33Z antanas 
;
_cod_original_sg_symbol_H-M 'P2(1)/n  '
_cod_database_code 7235981

loop_
_symmetry_equiv_pos_as_xyz
'x, y, z'
'-x+1/2, y+1/2, -z+1/2'
'-x, -y, -z'
'x-1/2, -y-1/2, z-1/2'

loop_
_atom_site_label
_atom_site_type_symbol
_atom_site_fract_x
_atom_site_fract_y
_atom_site_fract_z
_atom_site_U_iso_or_equiv
_atom_site_adp_type
_atom_site_occupancy
_atom_site_symmetry_multiplicity
_atom_site_calc_flag
_atom_site_refinement_flags
C1 C 0.8601(4) 0.9540(4) 0.07355(18) 0.0457(11) Uani 1 1 d .
C2 C 0.8706(4) 1.0967(4) 0.00618(19) 0.0472(11) Uani 1 1 d .
C3 C 0.8557(4) 1.1383(5) -0.0534(2) 0.0629(14) Uani 1 1 d .
H3 H 0.8291 1.0928 -0.0852 0.075 Uiso 1 1 calc R
C4 C 0.8798(5) 1.2436(6) -0.0644(2) 0.0750(16) Uani 1 1 d .
H4 H 0.8702 1.2698 -0.1041 0.090 Uiso 1 1 calc R
C5 C 0.9190(5) 1.3153(5) -0.0177(2) 0.0754(16) Uani 1 1 d .
H5 H 0.9347 1.3880 -0.0266 0.090 Uiso 1 1 calc R
C6 C 0.9340(4) 1.2784(4) 0.0408(2) 0.0620(13) Uani 1 1 d .
H6 H 0.9584 1.3259 0.0721 0.074 Uiso 1 1 calc R
C7 C 0.9123(4) 1.1672(4) 0.05332(18) 0.0463(11) Uani 1 1 d .
C8 C 0.9250(3) 1.1224(4) 0.11202(18) 0.0448(11) Uani 1 1 d .
H8 H 0.9509 1.1673 0.1442 0.054 Uiso 1 1 calc R
C9 C 0.8392(4) 0.8453(4) 0.09187(19) 0.0456(11) Uani 1 1 d .
C10 C 0.8069(4) 0.6511(4) 0.1055(2) 0.0632(14) Uani 1 1 d .
H10 H 0.7907 0.5767 0.1029 0.076 Uiso 1 1 calc R
C11 C 0.8473(4) 0.7020(4) 0.1578(2) 0.0530(12) Uani 1 1 d .
H11 H 0.8613 0.6652 0.1946 0.064 Uiso 1 1 calc R
C12 C 0.9035(4) 0.7537(3) 0.39442(18) 0.0427(10) Uani 1 1 d .
C13 C 0.8973(4) 0.7088(4) 0.4538(2) 0.0600(13) Uani 1 1 d .
H13 H 0.8316 0.7214 0.4761 0.072 Uiso 1 1 calc R
C14 C 0.9876(5) 0.6478(4) 0.4777(2) 0.0660(14) Uani 1 1 d .
H14 H 0.9832 0.6191 0.5166 0.079 Uiso 1 1 calc R
C15 C 1.0865(5) 0.6269(4) 0.4457(2) 0.0665(14) Uani 1 1 d .
H15 H 1.1456 0.5818 0.4627 0.080 Uiso 1 1 calc R
C16 C 1.0976(4) 0.6713(4) 0.3902(2) 0.0564(12) Uani 1 1 d .
H16 H 1.1651 0.6581 0.3695 0.068 Uiso 1 1 calc R
C17 C 1.0065(4) 0.7384(3) 0.36335(18) 0.0395(10) Uani 1 1 d .
C18 C 1.0117(4) 0.7914(3) 0.30766(18) 0.0418(10) Uani 1 1 d .
H18 H 1.0795 0.7847 0.2863 0.050 Uiso 1 1 calc R
C19 C 0.8204(3) 0.8546(3) 0.31537(17) 0.0381(10) Uani 1 1 d .
C20 C 0.7291(3) 0.9106(3) 0.28099(18) 0.0376(10) Uani 1 1 d .
C21 C 0.7536(3) 0.9551(3) 0.22601(17) 0.0378(10) Uani 1 1 d .
C22 C 0.6497(3) 1.0021(3) 0.19734(19) 0.0417(10) Uani 1 1 d .
H22 H 0.6478 1.0367 0.1596 0.050 Uiso 1 1 calc R
C23 C 0.5534(4) 0.9908(4) 0.2311(2) 0.0484(11) Uani 1 1 d .
H23 H 0.4790 1.0170 0.2188 0.058 Uiso 1 1 calc R
C24 C 0.9331(4) 1.1462(4) 0.2883(2) 0.0508(11) Uani 1 1 d .
H24 H 0.8525 1.1368 0.2912 0.061 Uiso 1 1 calc R
C25 C 0.9877(5) 1.2317(4) 0.3179(2) 0.0728(15) Uani 1 1 d .
H25 H 0.9451 1.2794 0.3412 0.087 Uiso 1 1 calc R
C26 C 1.1076(6) 1.2467(4) 0.3130(3) 0.0799(17) Uani 1 1 d .
H26 H 1.1463 1.3058 0.3318 0.096 Uiso 1 1 calc R
C27 C 1.1669(5) 1.1739(5) 0.2804(2) 0.0699(15) Uani 1 1 d .
H27 H 1.2476 1.1821 0.2773 0.084 Uiso 1 1 calc R
C28 C 1.1088(4) 1.0872(4) 0.25167(19) 0.0461(11) Uani 1 1 d .
C29 C 1.1702(4) 1.0010(4) 0.2155(2) 0.0517(12) Uani 1 1 d .
C30 C 0.8658(3) 0.8143(4) 0.15149(18) 0.0441(10) Uani 1 1 d .
Ir1 Ir 0.920140(13) 0.938985(14) 0.205018(6) 0.03702(7) Uani 1 1 d .
N1 N 0.9016(3) 1.0194(3) 0.12323(14) 0.0397(8) Uani 1 1 d .
N2 N 0.8446(3) 0.9906(3) 0.01805(15) 0.0497(9) Uani 1 1 d .
N3 N 0.9238(3) 0.8508(3) 0.28407(13) 0.0354(8) Uani 1 1 d .
N4 N 0.8095(3) 0.8116(3) 0.36925(15) 0.0456(9) Uani 1 1 d .
N5 N 0.9924(3) 1.0750(3) 0.25488(14) 0.0414(8) Uani 1 1 d .
O1 O 1.1061(2) 0.9228(3) 0.19520(12) 0.0511(8) Uani 1 1 d .
O2 O 1.2758(3) 1.0107(4) 0.20880(18) 0.0893(12) Uani 1 1 d .
S1 S 0.58383(9) 0.92396(9) 0.29802(5) 0.0469(3) Uani 1 1 d .
S2 S 0.78956(12) 0.73871(11) 0.04580(5) 0.0632(4) Uani 1 1 d .

loop_
_atom_site_aniso_label
_atom_site_aniso_U_11
_atom_site_aniso_U_22
_atom_site_aniso_U_33
_atom_site_aniso_U_23
_atom_site_aniso_U_13
_atom_site_aniso_U_12
C1 0.027(2) 0.072(3) 0.038(2) -0.005(2) -0.0016(18) 0.003(2)
C2 0.024(2) 0.080(3) 0.038(2) 0.004(2) 0.0057(18) 0.012(2)
C3 0.048(3) 0.103(4) 0.037(3) 0.008(3) 0.005(2) 0.012(3)
C4 0.059(4) 0.121(5) 0.046(3) 0.023(3) 0.012(3) 0.005(4)
C5 0.066(4) 0.098(4) 0.063(3) 0.030(3) 0.011(3) -0.006(3)
C6 0.057(3) 0.078(4) 0.052(3) 0.011(3) 0.002(2) -0.005(3)
C7 0.030(2) 0.070(3) 0.039(2) 0.008(2) 0.0034(18) 0.002(2)
C8 0.027(2) 0.069(3) 0.039(2) -0.004(2) 0.0013(18) -0.005(2)
C9 0.035(3) 0.057(3) 0.044(2) -0.008(2) -0.0034(19) 0.001(2)
C10 0.062(4) 0.058(3) 0.068(3) -0.009(3) -0.006(3) -0.003(3)
C11 0.045(3) 0.058(3) 0.055(3) 0.007(2) -0.005(2) 0.001(2)
C12 0.034(3) 0.049(3) 0.044(2) 0.004(2) -0.0058(19) -0.004(2)
C13 0.049(3) 0.076(4) 0.054(3) 0.013(2) -0.008(2) -0.012(3)
C14 0.063(4) 0.078(4) 0.054(3) 0.019(3) -0.017(3) -0.006(3)
C15 0.061(4) 0.068(3) 0.067(3) 0.012(3) -0.027(3) 0.007(3)
C16 0.048(3) 0.058(3) 0.061(3) -0.005(2) -0.018(2) 0.009(2)
C17 0.037(3) 0.037(2) 0.043(2) -0.0027(19) -0.0113(19) 0.0017(19)
C18 0.023(2) 0.055(3) 0.047(2) -0.005(2) -0.0017(18) 0.005(2)
C19 0.028(2) 0.047(3) 0.039(2) 0.0008(19) 0.0018(18) -0.0049(19)
C20 0.019(2) 0.053(3) 0.041(2) 0.0008(18) 0.0002(17) -0.0004(18)
C21 0.024(2) 0.050(3) 0.039(2) 0.0030(19) -0.0017(17) -0.0012(19)
C22 0.027(2) 0.048(3) 0.049(3) 0.007(2) -0.0039(19) -0.003(2)
C23 0.023(2) 0.050(3) 0.071(3) 0.006(2) -0.007(2) 0.006(2)
C24 0.039(3) 0.054(3) 0.059(3) -0.003(2) 0.000(2) 0.005(2)
C25 0.080(5) 0.051(3) 0.085(4) -0.005(3) -0.012(3) 0.001(3)
C26 0.090(5) 0.049(3) 0.097(4) -0.004(3) -0.031(4) -0.013(3)
C27 0.046(3) 0.073(4) 0.089(4) 0.009(3) -0.016(3) -0.014(3)
C28 0.028(2) 0.063(3) 0.046(2) 0.014(2) -0.0060(19) -0.009(2)
C29 0.024(3) 0.079(3) 0.052(3) 0.012(3) 0.003(2) 0.002(3)
C30 0.026(2) 0.062(3) 0.043(2) 0.005(2) -0.0037(18) 0.010(2)
Ir1 0.02044(9) 0.05698(11) 0.03337(9) 0.00132(8) -0.00075(6) 0.00201(8)
N1 0.0234(19) 0.055(2) 0.040(2) -0.0037(17) 0.0018(15) -0.0019(17)
N2 0.038(2) 0.074(3) 0.037(2) 0.0009(19) -0.0019(16) 0.010(2)
N3 0.0202(18) 0.051(2) 0.0345(18) 0.0000(15) -0.0006(14) 0.0047(15)
N4 0.031(2) 0.062(2) 0.043(2) 0.0082(18) -0.0008(16) -0.0014(18)
N5 0.028(2) 0.058(2) 0.0384(19) 0.0093(17) -0.0037(15) 0.0008(17)
O1 0.0246(16) 0.089(2) 0.0406(16) -0.0030(15) 0.0073(13) 0.0024(16)
O2 0.024(2) 0.122(3) 0.123(3) 0.009(3) 0.012(2) -0.008(2)
S1 0.0225(5) 0.0585(7) 0.0602(7) 0.0062(6) 0.0070(5) 0.0002(5)
S2 0.0633(9) 0.0711(9) 0.0529(7) -0.0115(6) -0.0168(6) 0.0007(7)

loop_
_atom_type_symbol
_atom_type_description
_atom_type_scat_dispersion_real
_atom_type_scat_dispersion_imag
_atom_type_scat_source
C C 0.0033 0.0016 'International Tables Vol C Tables 4.2.6.8 and 6.1.1.4'
H H 0.0000 0.0000 'International Tables Vol C Tables 4.2.6.8 and 6.1.1.4'
N N 0.0061 0.0033 'International Tables Vol C Tables 4.2.6.8 and 6.1.1.4'
O O 0.0106 0.0060 'International Tables Vol C Tables 4.2.6.8 and 6.1.1.4'
Ir Ir -1.4442 7.9887 'International Tables Vol C Tables 4.2.6.8 and 6.1.1.4'
S S 0.1246 0.1234 'International Tables Vol C Tables 4.2.6.8 and 6.1.1.4'

loop_
_geom_angle_atom_site_label_1
_geom_angle_atom_site_label_2
_geom_angle_atom_site_label_3
_geom_angle
N2 C1 N1 123.5(4)
N2 C1 C9 125.1(4)
N1 C1 C9 111.5(4)
N2 C2 C3 120.6(4)
N2 C2 C7 120.7(4)
C3 C2 C7 118.8(5)
C4 C3 C2 120.0(5)
C4 C3 H3 120.0
C2 C3 H3 120.0
C3 C4 C5 121.8(5)
C3 C4 H4 119.1
C5 C4 H4 119.1
C6 C5 C4 120.0(5)
C6 C5 H5 120.0
C4 C5 H5 120.0
C5 C6 C7 119.3(5)
C5 C6 H6 120.4
C7 C6 H6 120.4
C8 C7 C2 116.8(4)
C8 C7 C6 123.1(4)
C2 C7 C6 120.0(4)
N1 C8 C7 122.4(4)
N1 C8 H8 118.8
C7 C8 H8 118.8
C30 C9 C1 119.8(4)
C30 C9 S2 113.4(3)
C1 C9 S2 126.7(3)
C11 C10 S2 112.5(4)
C11 C10 H10 123.7
S2 C10 H10 123.7
C10 C11 C30 114.1(4)
C10 C11 H11 122.9
C30 C11 H11 122.9
N4 C12 C17 121.7(4)
N4 C12 C13 119.3(4)
C17 C12 C13 119.0(4)
C14 C13 C12 119.5(5)
C14 C13 H13 120.3
C12 C13 H13 120.3
C13 C14 C15 121.8(5)
C13 C14 H14 119.1
C15 C14 H14 119.1
C16 C15 C14 120.5(5)
C16 C15 H15 119.8
C14 C15 H15 119.8
C15 C16 C17 120.2(5)
C15 C16 H16 119.9
C17 C16 H16 119.9
C18 C17 C12 116.6(4)
C18 C17 C16 124.5(4)
C12 C17 C16 118.9(4)
N3 C18 C17 122.2(4)
N3 C18 H18 118.9
C17 C18 H18 118.9
N4 C19 N3 124.0(4)
N4 C19 C20 124.7(4)
N3 C19 C20 111.3(3)
C21 C20 C19 118.7(4)
C21 C20 S1 113.7(3)
C19 C20 S1 127.5(3)
C20 C21 C22 110.1(4)
C20 C21 Ir1 114.3(3)
C22 C21 Ir1 135.5(3)
C23 C22 C21 112.9(4)
C23 C22 H22 123.6
C21 C22 H22 123.6
C22 C23 S1 112.9(3)
C22 C23 H23 123.5
S1 C23 H23 123.5
N5 C24 C25 121.9(5)
N5 C24 H24 119.1
C25 C24 H24 119.1
C24 C25 C26 119.2(5)
C24 C25 H25 120.4
C26 C25 H25 120.4
C27 C26 C25 118.7(5)
C27 C26 H26 120.7
C25 C26 H26 120.7
C26 C27 C28 120.5(5)
C26 C27 H27 119.7
C28 C27 H27 119.7
N5 C28 C27 120.6(4)
N5 C28 C29 116.0(4)
C27 C28 C29 123.4(4)
O2 C29 O1 125.4(5)
O2 C29 C28 118.8(5)
O1 C29 C28 115.8(4)
C9 C30 C11 109.8(4)
C9 C30 Ir1 113.1(3)
C11 C30 Ir1 137.1(3)
C21 Ir1 C30 86.91(16)
C21 Ir1 N3 80.00(14)
C30 Ir1 N3 95.09(15)
C21 Ir1 N1 96.10(14)
C30 Ir1 N1 80.60(15)
N3 Ir1 N1 174.39(12)
C21 Ir1 N5 98.50(14)
C30 Ir1 N5 173.63(14)
N3 Ir1 N5 89.20(12)
N1 Ir1 N5 95.40(13)
C21 Ir1 O1 172.33(13)
C30 Ir1 O1 98.20(14)
N3 Ir1 O1 93.79(11)
N1 Ir1 O1 90.40(12)
N5 Ir1 O1 76.77(12)
C8 N1 C1 117.4(4)
C8 N1 Ir1 127.8(3)
C1 N1 Ir1 114.8(3)
C1 N2 C2 119.3(4)
C18 N3 C19 117.8(3)
C18 N3 Ir1 127.1(3)
C19 N3 Ir1 115.2(2)
C19 N4 C12 117.3(4)
C28 N5 C24 119.1(4)
C28 N5 Ir1 114.4(3)
C24 N5 Ir1 126.5(3)
C29 O1 Ir1 116.4(3)
C23 S1 C20 90.4(2)
C10 S2 C9 90.2(2)

loop_
_geom_bond_atom_site_label_1
_geom_bond_atom_site_label_2
_geom_bond_distance
C1 N2 1.302(5)
C1 N1 1.412(5)
C1 C9 1.413(6)
C2 N2 1.359(6)
C2 C3 1.405(6)
C2 C7 1.408(6)
C3 C4 1.340(7)
C3 H3 0.9300
C4 C5 1.402(7)
C4 H4 0.9300
C5 C6 1.364(6)
C5 H5 0.9300
C6 C7 1.411(6)
C6 H6 0.9300
C7 C8 1.402(5)
C8 N1 1.313(5)
C8 H8 0.9300
C9 C30 1.380(5)
C9 S2 1.724(4)
C10 C11 1.363(6)
C10 S2 1.697(5)
C10 H10 0.9300
C11 C30 1.397(6)
C11 H11 0.9300
C12 N4 1.372(5)
C12 C17 1.403(5)
C12 C13 1.422(6)
C13 C14 1.349(6)
C13 H13 0.9300
C14 C15 1.384(7)
C14 H14 0.9300
C15 C16 1.349(6)
C15 H15 0.9300
C16 C17 1.423(6)
C16 H16 0.9300
C17 C18 1.389(5)
C18 N3 1.316(5)
C18 H18 0.9300
C19 N4 1.309(5)
C19 N3 1.398(5)
C19 C20 1.422(5)
C20 C21 1.369(5)
C20 S1 1.724(4)
C21 C22 1.426(5)
C21 Ir1 1.986(4)
C22 C23 1.366(5)
C22 H22 0.9300
C23 S1 1.701(4)
C23 H23 0.9300
C24 N5 1.346(5)
C24 C25 1.361(6)
C24 H24 0.9300
C25 C26 1.387(7)
C25 H25 0.9300
C26 C27 1.348(7)
C26 H26 0.9300
C27 C28 1.383(6)
C27 H27 0.9300
C28 N5 1.337(5)
C28 C29 1.515(6)
C29 O2 1.224(5)
C29 O1 1.267(5)
C30 Ir1 2.001(4)
Ir1 N3 2.044(3)
Ir1 N1 2.049(3)
Ir1 N5 2.129(3)
Ir1 O1 2.147(3)

loop_
_geom_torsion_atom_site_label_1
_geom_torsion_atom_site_label_2
_geom_torsion_atom_site_label_3
_geom_torsion_atom_site_label_4
_geom_torsion
N2 C2 C3 C4 178.9(4)
C7 C2 C3 C4 -0.7(7)
C2 C3 C4 C5 -0.6(8)
C3 C4 C5 C6 0.3(8)
C4 C5 C6 C7 1.4(7)
N2 C2 C7 C8 -0.1(6)
C3 C2 C7 C8 179.5(4)
N2 C2 C7 C6 -177.2(4)
C3 C2 C7 C6 2.4(6)
C5 C6 C7 C8 -179.7(4)
C5 C6 C7 C2 -2.7(7)
C2 C7 C8 N1 1.2(6)
C6 C7 C8 N1 178.2(4)
N2 C1 C9 C30 176.1(4)
N1 C1 C9 C30 -3.4(5)
N2 C1 C9 S2 0.1(6)
N1 C1 C9 S2 -179.4(3)
S2 C10 C11 C30 0.0(5)
N4 C12 C13 C14 177.2(4)
C17 C12 C13 C14 -3.5(7)
C12 C13 C14 C15 -0.4(7)
C13 C14 C15 C16 2.9(8)
C14 C15 C16 C17 -1.4(7)
N4 C12 C17 C18 4.4(6)
C13 C12 C17 C18 -174.9(4)
N4 C12 C17 C16 -175.8(4)
C13 C12 C17 C16 4.9(6)
C15 C16 C17 C18 177.3(4)
C15 C16 C17 C12 -2.5(6)
C12 C17 C18 N3 -1.7(6)
C16 C17 C18 N3 178.5(4)
N4 C19 C20 C21 177.7(4)
N3 C19 C20 C21 -2.6(5)
N4 C19 C20 S1 -6.3(6)
N3 C19 C20 S1 173.4(3)
C19 C20 C21 C22 176.9(4)
S1 C20 C21 C22 0.3(4)
C19 C20 C21 Ir1 -2.8(5)
S1 C20 C21 Ir1 -179.31(19)
C20 C21 C22 C23 -0.2(5)
Ir1 C21 C22 C23 179.3(3)
C21 C22 C23 S1 0.0(5)
N5 C24 C25 C26 0.8(7)
C24 C25 C26 C27 -2.0(8)
C25 C26 C27 C28 1.1(8)
C26 C27 C28 N5 1.1(7)
C26 C27 C28 C29 -178.6(5)
N5 C28 C29 O2 176.9(4)
C27 C28 C29 O2 -3.4(7)
N5 C28 C29 O1 -4.2(6)
C27 C28 C29 O1 175.6(4)
C1 C9 C30 C11 -175.0(4)
S2 C9 C30 C11 1.5(5)
C1 C9 C30 Ir1 4.7(5)
S2 C9 C30 Ir1 -178.8(2)
C10 C11 C30 C9 -0.9(6)
C10 C11 C30 Ir1 179.4(4)
C20 C21 Ir1 C30 100.6(3)
C22 C21 Ir1 C30 -78.9(4)
C20 C21 Ir1 N3 4.9(3)
C22 C21 Ir1 N3 -174.7(4)
C20 C21 Ir1 N1 -179.2(3)
C22 C21 Ir1 N1 1.3(4)
C20 C21 Ir1 N5 -82.8(3)
C22 C21 Ir1 N5 97.7(4)
C20 C21 Ir1 O1 -31.4(12)
C22 C21 Ir1 O1 149.0(9)
C9 C30 Ir1 C21 93.5(3)
C11 C30 Ir1 C21 -86.8(5)
C9 C30 Ir1 N3 173.2(3)
C11 C30 Ir1 N3 -7.2(5)
C9 C30 Ir1 N1 -3.2(3)
C11 C30 Ir1 N1 176.5(5)
C9 C30 Ir1 N5 -54.7(14)
C11 C30 Ir1 N5 125.0(12)
C9 C30 Ir1 O1 -92.2(3)
C11 C30 Ir1 O1 87.4(5)
C7 C8 N1 C1 -1.2(6)
C7 C8 N1 Ir1 177.8(3)
N2 C1 N1 C8 0.1(6)
C9 C1 N1 C8 179.6(3)
N2 C1 N1 Ir1 -179.0(3)
C9 C1 N1 Ir1 0.5(4)
C21 Ir1 N1 C8 96.6(3)
C30 Ir1 N1 C8 -177.6(4)
N3 Ir1 N1 C8 142.4(11)
N5 Ir1 N1 C8 -2.6(3)
O1 Ir1 N1 C8 -79.3(3)
C21 Ir1 N1 C1 -84.4(3)
C30 Ir1 N1 C1 1.5(3)
N3 Ir1 N1 C1 -38.6(14)
N5 Ir1 N1 C1 176.4(3)
O1 Ir1 N1 C1 99.7(3)
N1 C1 N2 C2 0.9(6)
C9 C1 N2 C2 -178.5(4)
C3 C2 N2 C1 179.4(4)
C7 C2 N2 C1 -0.9(6)
C17 C18 N3 C19 -3.5(6)
C17 C18 N3 Ir1 177.0(3)
N4 C19 N3 C18 6.7(6)
C20 C19 N3 C18 -172.9(3)
N4 C19 N3 Ir1 -173.7(3)
C20 C19 N3 Ir1 6.6(4)
C21 Ir1 N3 C18 173.0(3)
C30 Ir1 N3 C18 87.1(3)
N1 Ir1 N3 C18 126.7(12)
N5 Ir1 N3 C18 -88.2(3)
O1 Ir1 N3 C18 -11.5(3)
C21 Ir1 N3 C19 -6.5(3)
C30 Ir1 N3 C19 -92.4(3)
N1 Ir1 N3 C19 -52.8(13)
N5 Ir1 N3 C19 92.3(3)
O1 Ir1 N3 C19 169.0(3)
N3 C19 N4 C12 -4.1(6)
C20 C19 N4 C12 175.5(4)
C17 C12 N4 C19 -1.6(6)
C13 C12 N4 C19 177.7(4)
C27 C28 N5 C24 -2.3(6)
C29 C28 N5 C24 177.5(4)
C27 C28 N5 Ir1 178.1(3)
C29 C28 N5 Ir1 -2.1(4)
C25 C24 N5 C28 1.3(6)
C25 C24 N5 Ir1 -179.1(3)
C21 Ir1 N5 C28 178.5(3)
C30 Ir1 N5 C28 -33.6(14)
N3 Ir1 N5 C28 98.8(3)
N1 Ir1 N5 C28 -84.4(3)
O1 Ir1 N5 C28 4.7(3)
C21 Ir1 N5 C24 -1.0(4)
C30 Ir1 N5 C24 146.8(12)
N3 Ir1 N5 C24 -80.8(3)
N1 Ir1 N5 C24 96.0(3)
O1 Ir1 N5 C24 -174.9(3)
O2 C29 O1 Ir1 -172.8(4)
C28 C29 O1 Ir1 8.3(5)
C21 Ir1 O1 C29 -59.8(12)
C30 Ir1 O1 C29 168.7(3)
N3 Ir1 O1 C29 -95.6(3)
N1 Ir1 O1 C29 88.1(3)
N5 Ir1 O1 C29 -7.3(3)
C22 C23 S1 C20 0.2(4)
C21 C20 S1 C23 -0.3(3)
C19 C20 S1 C23 -176.5(4)
C11 C10 S2 C9 0.7(4)
C30 C9 S2 C10 -1.3(3)
C1 C9 S2 C10 175.0(4)

loop_
_platon_squeeze_void_nr
_platon_squeeze_void_average_x
_platon_squeeze_void_average_y
_platon_squeeze_void_average_z
_platon_squeeze_void_volume
_platon_squeeze_void_count_electrons
_platon_squeeze_void_content
1 0.000 0.000 0.500 296 42 ' '
2 0.500 0.500 0.000 296 43 ' '
